data_7224520
loop_
_publ_author_name
'Wicht, Merrill M.'
'Su, Hong'
'B\'athori, Nikoletta B.'
'Nassimbeni, Luigi R.'

_publ_section_title
;
 Werner clathrate formation with polyaromatic hydrocarbons: comparison of
 different crystallisation methods
;
_journal_issue 14
_journal_name_full CrystEngComm
_journal_page_first 2509
_journal_paper_doi 10.1039/C5CE02185E
_journal_volume 18
_journal_year 2016
_chemical_formula_moiety '2(C30 H28 N6 Ni1 S2), 4(C16 H10), (C1 H4 O1)'
_chemical_formula_sum 'C125 H100 N12 Ni2 O S4'
_chemical_formula_weight 2032.05
_chemical_name_systematic 'Tetrakisvinylpyridine bisisothiocyanato nickel(II) pyrene.methanol'
_space_group_crystal_system triclinic
_space_group_IT_number 2
_space_group_name_Hall '-P 1'
_space_group_name_H-M_alt 'P -1'
_symmetry_space_group_name_Hall '-P 1'
_symmetry_space_group_name_H-M 'P -1'
_atom_sites_solution_hydrogens geom
_audit_creation_method SHELXL-2014/7
_audit_update_record
;
2015-11-06 deposited with the CCDC.
2016-03-04 downloaded from the CCDC.
;
_cell_angle_alpha 93.9070(10)
_cell_angle_beta 91.4260(10)
_cell_angle_gamma 97.8780(10)
_cell_formula_units_Z 1
_cell_length_a 10.9587(7)
_cell_length_b 12.1349(8)
_cell_length_c 19.7621(12)
_cell_measurement_reflns_used 98932
_cell_measurement_temperature 173(2)
_cell_measurement_theta_max 28.538
_cell_measurement_theta_min 1.923
_cell_volume 2595.6(3)
_computing_cell_refinement 'SAINT-Plus (Bruker, 2004)'
_computing_data_collection 'APEX2 (Bruker, 2005)'
_computing_data_reduction 'SAINT-Plus and XPREP (Bruker 2004)'
_computing_molecular_graphics 'X-seed (Barbour, 1999)'
_computing_publication_material 'SHELXL-2014/7 (Sheldrick, 2014)'
_computing_structure_refinement 'SHELXL-2014/7 (Sheldrick, 2014)'
_computing_structure_solution 'SHELXS-2014/7 (Sheldrick, 2014)'
_diffrn_ambient_temperature 173(2)
_diffrn_measured_fraction_theta_full 0.997
_diffrn_measured_fraction_theta_max 0.990
_diffrn_measurement_device_type 'Bruker Kappa Duo Apex II diffractometer'
_diffrn_measurement_method '1.2\% \f scans and \w scans'
_diffrn_radiation_type MoK\a
_diffrn_radiation_wavelength 0.71073
_diffrn_reflns_av_R_equivalents 0.0311
_diffrn_reflns_av_unetI/netI 0.0175
_diffrn_reflns_Laue_measured_fraction_full 0.997
_diffrn_reflns_Laue_measured_fraction_max 0.990
_diffrn_reflns_limit_h_max 14
_diffrn_reflns_limit_h_min -14
_diffrn_reflns_limit_k_max 16
_diffrn_reflns_limit_k_min -16
_diffrn_reflns_limit_l_max 26
_diffrn_reflns_limit_l_min -26
_diffrn_reflns_number 98932
_diffrn_reflns_point_group_measured_fraction_full 0.997
_diffrn_reflns_point_group_measured_fraction_max 0.990
_diffrn_reflns_theta_full 25.242
_diffrn_reflns_theta_max 28.538
_diffrn_reflns_theta_min 1.923
_diffrn_source 'fine-focus sealed tube'
_exptl_absorpt_coefficient_mu 0.502
_exptl_absorpt_correction_T_max 0.906
_exptl_absorpt_correction_T_min 0.787
_exptl_absorpt_correction_type multi-scan
_exptl_absorpt_process_details none
_exptl_crystal_colour violet
_exptl_crystal_density_diffrn 1.300
_exptl_crystal_density_meas ?
_exptl_crystal_density_method 'not measured'
_exptl_crystal_description triclinic
_exptl_crystal_F_000 1062
_exptl_crystal_size_max 0.500
_exptl_crystal_size_mid 0.400
_exptl_crystal_size_min 0.200
_refine_diff_density_max 0.787
_refine_diff_density_min -0.339
_refine_diff_density_rms 0.050
_refine_ls_extinction_method none
_refine_ls_goodness_of_fit_ref 1.027
_refine_ls_hydrogen_treatment constr
_refine_ls_matrix_type full
_refine_ls_number_parameters 679
_refine_ls_number_reflns 13093
_refine_ls_number_restraints 0
_refine_ls_restrained_S_all 1.027
_refine_ls_R_factor_all 0.0461
_refine_ls_R_factor_gt 0.0365
_refine_ls_shift/su_max 0.001
_refine_ls_shift/su_mean 0.000
_refine_ls_structure_factor_coef Fsqd
_refine_ls_weighting_details 'w=1/[\s^2^(Fo^2^)+(0.0631P)^2^+0.7820P] where P=(Fo^2^+2Fc^2^)/3'
_refine_ls_weighting_scheme calc
_refine_ls_wR_factor_gt 0.1056
_refine_ls_wR_factor_ref 0.1138
_reflns_Friedel_coverage 0.000
_reflns_number_gt 10961
_reflns_number_total 13093
_reflns_threshold_expression 'I > 2\s(I)'
_cod_data_source_file c5ce02185e2.cif
_cod_data_source_block DH3Pyrene
_cod_depositor_comments
;
The following automatic conversions were performed:

'_exptl_crystal_density_meas' value 'none' was changed to '?' - the
value is perceived as not measured.

Automatic conversion script
Id: cif_fix_values 4268 2015-11-12 08:31:59Z antanas 

 Adding full bibliography for 7224512--7224520.cif.
;
_cod_original_formula_sum 'C125 H100 N12 Ni2 O1 S4'
_cod_database_code 7224520
_shelx_shelxl_version_number 2014/7
_shelx_space_group_comment
;
The symmetry employed for this shelxl refinement is uniquely defined
by the following loop, which should always be used as a source of
symmetry information in preference to the above space-group names.
They are only intended as comments.
;
_shelx_estimated_absorpt_t_min 0.787
_shelx_estimated_absorpt_t_max 0.906

loop_
_space_group_symop_operation_xyz
'x, y, z'
'-x, -y, -z'

loop_
_atom_site_label
_atom_site_type_symbol
_atom_site_fract_x
_atom_site_fract_y
_atom_site_fract_z
_atom_site_U_iso_or_equiv
_atom_site_adp_type
_atom_site_occupancy
_atom_site_site_symmetry_order
_atom_site_calc_flag
_atom_site_refinement_flags_posn
_atom_site_refinement_flags_adp
_atom_site_refinement_flags_occupancy
_atom_site_disorder_assembly
_atom_site_disorder_group
Ni1 Ni 0.79280(2) 0.83924(2) 0.26001(2) 0.03662(7) Uani 1 1 d . . . . .
S1 S 0.51139(4) 0.94877(4) 0.09487(2) 0.04136(10) Uani 1 1 d . . . . .
S2 S 1.10537(4) 0.75385(3) 0.41830(2) 0.03782(9) Uani 1 1 d . . . . .
N1 N 0.65533(12) 0.87722(12) 0.19681(7) 0.0402(3) Uani 1 1 d . . . . .
N2 N 0.92857(13) 0.80066(12) 0.32454(7) 0.0430(3) Uani 1 1 d . . . . .
N11 N 0.83168(13) 1.01023(12) 0.29593(7) 0.0421(3) Uani 1 1 d . . . . .
N21 N 0.92153(12) 0.86738(11) 0.18259(7) 0.0369(3) Uani 1 1 d . . . . .
N31 N 0.75781(12) 0.67021(11) 0.22051(7) 0.0383(3) Uani 1 1 d . . . . .
N41 N 0.66463(13) 0.81062(13) 0.33729(7) 0.0455(3) Uani 1 1 d . . . . .
C1 C 0.59489(12) 0.90660(11) 0.15455(7) 0.0294(3) Uani 1 1 d . . . . .
C2 C 1.00156(13) 0.78078(11) 0.36368(7) 0.0301(3) Uani 1 1 d . . . . .
C12 C 0.82076(18) 1.09262(15) 0.25522(8) 0.0469(4) Uani 1 1 d . . . . .
H12 H 0.7989 1.0731 0.2087 0.056 Uiso 1 1 calc R U . . .
C13 C 0.83945(18) 1.20365(15) 0.27712(9) 0.0490(4) Uani 1 1 d . . . . .
H13 H 0.8311 1.2588 0.2460 0.059 Uiso 1 1 calc R U . . .
C14 C 0.87093(15) 1.23529(16) 0.34553(9) 0.0462(4) Uani 1 1 d . . . . .
C15 C 0.88227(17) 1.15022(17) 0.38697(9) 0.0513(4) Uani 1 1 d . . . . .
H15 H 0.9039 1.1672 0.4337 0.062 Uiso 1 1 calc R U . . .
C16 C 0.86250(17) 1.04118(17) 0.36123(9) 0.0495(4) Uani 1 1 d . . . . .
H16 H 0.8711 0.9846 0.3912 0.059 Uiso 1 1 calc R U . . .
C17 C 0.89272(19) 1.35246(18) 0.37331(11) 0.0599(5) Uani 1 1 d . . . . .
H17 H 0.9388 1.3678 0.4151 0.072 Uiso 1 1 calc R U . . .
C18 C 0.8547(3) 1.4369(2) 0.34595(13) 0.0928(10) Uani 1 1 d . . . . .
H18A H 0.8082 1.4257 0.3042 0.111 Uiso 1 1 calc R U . . .
H18B H 0.8733 1.5097 0.3677 0.111 Uiso 1 1 calc R U . . .
C22 C 0.88963(14) 0.83481(14) 0.11759(8) 0.0396(3) Uani 1 1 d . . . . .
H22 H 0.8066 0.8031 0.1071 0.048 Uiso 1 1 calc R U . . .
C23 C 0.96984(14) 0.84454(13) 0.06533(8) 0.0401(3) Uani 1 1 d . . . . .
H23 H 0.9420 0.8196 0.0203 0.048 Uiso 1 1 calc R U . . .
C24 C 1.09218(14) 0.89115(12) 0.07860(9) 0.0380(3) Uani 1 1 d . . . . .
C25 C 1.12571(14) 0.92392(13) 0.14612(9) 0.0414(3) Uani 1 1 d . . . . .
H25 H 1.2084 0.9550 0.1581 0.050 Uiso 1 1 calc R U . . .
C26 C 1.04016(15) 0.91158(13) 0.19555(8) 0.0405(3) Uani 1 1 d . . . . .
H26 H 1.0658 0.9353 0.2411 0.049 Uiso 1 1 calc R U . . .
C27 C 1.18209(16) 0.90756(15) 0.02486(10) 0.0476(4) Uani 1 1 d . . . . .
H27 H 1.2665 0.9243 0.0389 0.057 Uiso 1 1 calc R U . . .
C28 C 1.15667(19) 0.90130(18) -0.04030(11) 0.0579(5) Uani 1 1 d . . . . .
H28A H 1.0735 0.8848 -0.0568 0.070 Uiso 1 1 calc R U . . .
H28B H 1.2213 0.9132 -0.0712 0.070 Uiso 1 1 calc R U . . .
C32 C 0.64383(14) 0.62001(13) 0.20129(8) 0.0389(3) Uani 1 1 d . . . . .
H32 H 0.5759 0.6591 0.2104 0.047 Uiso 1 1 calc R U . . .
C33 C 0.62103(14) 0.51466(13) 0.16905(8) 0.0392(3) Uani 1 1 d . . . . .
H33 H 0.5389 0.4827 0.1565 0.047 Uiso 1 1 calc R U . . .
C34 C 0.71866(15) 0.45471(13) 0.15482(8) 0.0381(3) Uani 1 1 d . . . . .
C35 C 0.83605(15) 0.50750(14) 0.17454(9) 0.0422(3) Uani 1 1 d . . . . .
H35 H 0.9058 0.4708 0.1657 0.051 Uiso 1 1 calc R U . . .
C36 C 0.85144(14) 0.61287(14) 0.20683(9) 0.0415(3) Uani 1 1 d . . . . .
H36 H 0.9326 0.6467 0.2201 0.050 Uiso 1 1 calc R U . . .
C37 C 0.70247(17) 0.34195(14) 0.12112(9) 0.0459(4) Uani 1 1 d . . . . .
H37 H 0.7746 0.3135 0.1062 0.055 Uiso 1 1 calc R U . . .
C38 C 0.59653(18) 0.27654(15) 0.10969(9) 0.0494(4) Uani 1 1 d . . . . .
H38A H 0.5221 0.3016 0.1237 0.059 Uiso 1 1 calc R U . . .
H38B H 0.5947 0.2044 0.0874 0.059 Uiso 1 1 calc R U . . .
C42 C 0.58929(18) 0.88532(19) 0.35440(10) 0.0554(5) Uani 1 1 d . . . . .
H42 H 0.5886 0.9473 0.3276 0.066 Uiso 1 1 calc R U . . .
C43 C 0.5129(2) 0.8775(2) 0.40862(10) 0.0651(6) Uani 1 1 d . . . . .
H43 H 0.4629 0.9341 0.4190 0.078 Uiso 1 1 calc R U . . .
C44 C 0.50889(19) 0.7870(2) 0.44810(10) 0.0669(6) Uani 1 1 d . . . . .
C45 C 0.5833(2) 0.7075(2) 0.42914(10) 0.0657(6) Uani 1 1 d . . . . .
H45 H 0.5819 0.6425 0.4536 0.079 Uiso 1 1 calc R U . . .
C46 C 0.65950(17) 0.72220(17) 0.37476(10) 0.0535(4) Uani 1 1 d . . . . .
H46 H 0.7107 0.6670 0.3634 0.064 Uiso 1 1 calc R U . . .
C471 C 0.4188(4) 0.7963(4) 0.5067(2) 0.0506(11) Uani 0.579(8) 1 d . . P A 1
H471 H 0.3709 0.8559 0.5102 0.061 Uiso 0.579(8) 1 calc R U P A 1
C472 C 0.4511(5) 0.7489(7) 0.5099(3) 0.0517(16) Uani 0.421(8) 1 d . . P A 2
H472 H 0.4606 0.6777 0.5274 0.062 Uiso 0.421(8) 1 calc R U P A 2
C481 C 0.4094(3) 0.7213(4) 0.55137(19) 0.0613(14) Uani 0.579(8) 1 d . . P A 1
H48A H 0.4575 0.6619 0.5477 0.074 Uiso 0.579(8) 1 calc R U P A 1
H48B H 0.3545 0.7262 0.5875 0.074 Uiso 0.579(8) 1 calc R U P A 1
C482 C 0.3857(6) 0.8192(7) 0.5392(4) 0.080(2) Uani 0.421(8) 1 d . . P A 2
H48C H 0.3791 0.8879 0.5201 0.096 Uiso 0.421(8) 1 calc R U P A 2
H48D H 0.3446 0.8016 0.5797 0.096 Uiso 0.421(8) 1 calc R U P A 2
C1A C 0.33985(14) 0.32252(14) 0.01064(8) 0.0377(3) Uani 1 1 d . . . . .
H1A H 0.3773 0.3306 -0.0319 0.045 Uiso 1 1 calc R U . . .
C2A C 0.30305(15) 0.21712(14) 0.03156(8) 0.0424(4) Uani 1 1 d . . . . .
H2A H 0.3176 0.1534 0.0039 0.051 Uiso 1 1 calc R U . . .
C3A C 0.24520(15) 0.20358(13) 0.09236(9) 0.0422(3) Uani 1 1 d . . . . .
H3A H 0.2196 0.1305 0.1057 0.051 Uiso 1 1 calc R U . . .
C4A C 0.16188(15) 0.28473(14) 0.19770(9) 0.0430(4) Uani 1 1 d . . . . .
H4A H 0.1324 0.2125 0.2113 0.052 Uiso 1 1 calc R U . . .
C5A C 0.14499(15) 0.37527(14) 0.23792(8) 0.0421(3) Uani 1 1 d . . . . .
H5A H 0.1024 0.3655 0.2789 0.051 Uiso 1 1 calc R U . . .
C6A C 0.17835(16) 0.58069(15) 0.26261(9) 0.0446(4) Uani 1 1 d . . . . .
H6A H 0.1377 0.5729 0.3043 0.053 Uiso 1 1 calc R U . . .
C7A C 0.22562(19) 0.68566(16) 0.24444(10) 0.0517(4) Uani 1 1 d . . . . .
H7A H 0.2184 0.7491 0.2742 0.062 Uiso 1 1 calc R U . . .
C8A C 0.28348(17) 0.69975(13) 0.18328(9) 0.0459(4) Uani 1 1 d . . . . .
H8A H 0.3152 0.7726 0.1716 0.055 Uiso 1 1 calc R U . . .
C9A C 0.35030(14) 0.61875(13) 0.07425(8) 0.0384(3) Uani 1 1 d . . . . .
H9A H 0.3789 0.6910 0.0604 0.046 Uiso 1 1 calc R U . . .
C10A C 0.36217(14) 0.52847(13) 0.03264(8) 0.0361(3) Uani 1 1 d . . . . .
H10A H 0.3976 0.5386 -0.0103 0.043 Uiso 1 1 calc R U . . .
C11A C 0.26536(12) 0.40411(11) 0.11478(7) 0.0282(3) Uani 1 1 d . . . . .
C12A C 0.24962(12) 0.49944(11) 0.15792(7) 0.0291(3) Uani 1 1 d . . . . .
C1A1 C 0.32257(12) 0.41730(12) 0.05152(7) 0.0308(3) Uani 1 1 d . . . . .
C3A1 C 0.22378(13) 0.29546(12) 0.13454(8) 0.0347(3) Uani 1 1 d . . . . .
C5A1 C 0.18979(13) 0.48598(13) 0.22035(7) 0.0353(3) Uani 1 1 d . . . . .
C8A1 C 0.29532(13) 0.60791(12) 0.13906(8) 0.0340(3) Uani 1 1 d . . . . .
C1B C 0.82509(17) 0.62291(15) 0.51829(9) 0.0447(4) Uani 1 1 d . . . . .
H1B H 0.8810 0.6321 0.4825 0.054 Uiso 1 1 calc R U . . .
C2B C 0.77703(18) 0.51705(15) 0.53432(9) 0.0499(4) Uani 1 1 d . . . . .
H2B H 0.8010 0.4540 0.5096 0.060 Uiso 1 1 calc R U . . .
C3B C 0.69457(18) 0.50145(14) 0.58572(9) 0.0483(4) Uani 1 1 d . . . . .
H3B H 0.6621 0.4279 0.5956 0.058 Uiso 1 1 calc R U . . .
C4B C 0.57220(18) 0.58032(16) 0.67663(10) 0.0518(4) Uani 1 1 d . . . . .
H4B H 0.5357 0.5078 0.6864 0.062 Uiso 1 1 calc R U . . .
C5B C 0.54198(18) 0.66975(16) 0.71315(10) 0.0515(4) Uani 1 1 d . . . . .
H5B H 0.4839 0.6589 0.7478 0.062 Uiso 1 1 calc R U . . .
C6B C 0.56943(17) 0.87534(16) 0.74028(9) 0.0475(4) Uani 1 1 d . . . . .
H6B H 0.5140 0.8665 0.7764 0.057 Uiso 1 1 calc R U . . .
C7B C 0.62357(17) 0.98048(16) 0.72705(9) 0.0482(4) Uani 1 1 d . . . . .
H7B H 0.6064 1.0432 0.7548 0.058 Uiso 1 1 calc R U . . .
C8B C 0.70276(16) 0.99633(14) 0.67382(9) 0.0441(4) Uani 1 1 d . . . . .
H8B H 0.7383 1.0696 0.6650 0.053 Uiso 1 1 calc R U . . .
C9B C 0.80939(15) 0.91750(14) 0.57609(9) 0.0420(3) Uani 1 1 d . . . . .
H9B H 0.8420 0.9902 0.5647 0.050 Uiso 1 1 calc R U . . .
C10B C 0.83777(15) 0.82839(14) 0.53886(8) 0.0420(3) Uani 1 1 d . . . . .
H10B H 0.8893 0.8393 0.5013 0.050 Uiso 1 1 calc R U . . .
C11B C 0.70944(13) 0.70172(12) 0.60841(7) 0.0341(3) Uani 1 1 d . . . . .
C12B C 0.67804(13) 0.79620(13) 0.64754(7) 0.0343(3) Uani 1 1 d . . . . .
C1B1 C 0.79186(14) 0.71709(13) 0.55465(8) 0.0368(3) Uani 1 1 d . . . . .
C3B1 C 0.65839(16) 0.59221(14) 0.62327(8) 0.0414(3) Uani 1 1 d . . . . .
C5B1 C 0.59524(15) 0.78105(14) 0.70104(8) 0.0413(3) Uani 1 1 d . . . . .
C8B1 C 0.73045(14) 0.90484(13) 0.63303(8) 0.0363(3) Uani 1 1 d . . . . .
C1C C 1.0070(3) 0.5621(2) 0.00781(16) 0.0355(6) Uani 0.5 1 d . . P B -1
H1C1 H 1.0832 0.5844 0.0353 0.053 Uiso 0.5 1 calc R U P B -1
H1C2 H 0.9997 0.4825 -0.0065 0.053 Uiso 0.5 1 calc R U P B -1
H1C3 H 0.9361 0.5760 0.0348 0.053 Uiso 0.5 1 calc R U P B -1
O1C O 1.0096(3) 0.6208(3) -0.04655(19) 0.0736(9) Uani 0.5 1 d . . P B -1
H1C H 0.9411 0.6074 -0.0676 0.088 Uiso 0.5 1 calc R U P B -1

loop_
_atom_site_aniso_label
_atom_site_aniso_U_11
_atom_site_aniso_U_22
_atom_site_aniso_U_33
_atom_site_aniso_U_23
_atom_site_aniso_U_13
_atom_site_aniso_U_12
Ni1 0.03692(11) 0.03857(11) 0.03319(11) 0.00568(8) -0.00872(8) 0.00128(8)
S1 0.0414(2) 0.0454(2) 0.03827(19) 0.00757(16) -0.00725(15) 0.00897(16)
S2 0.0430(2) 0.0450(2) 0.02830(17) 0.00534(14) -0.00197(14) 0.01555(16)
N1 0.0403(7) 0.0420(7) 0.0376(7) 0.0041(5) -0.0065(5) 0.0039(5)
N2 0.0422(7) 0.0452(8) 0.0403(7) 0.0067(6) -0.0088(6) 0.0011(6)
N11 0.0468(7) 0.0442(7) 0.0334(6) 0.0007(5) -0.0071(5) 0.0022(6)
N21 0.0370(6) 0.0336(6) 0.0376(6) 0.0027(5) -0.0083(5) -0.0023(5)
N31 0.0346(6) 0.0386(7) 0.0405(7) 0.0064(5) -0.0073(5) 0.0001(5)
N41 0.0407(7) 0.0571(9) 0.0385(7) 0.0113(6) -0.0057(6) 0.0038(6)
C1 0.0286(6) 0.0289(6) 0.0295(6) -0.0011(5) 0.0022(5) 0.0007(5)
C2 0.0361(7) 0.0256(6) 0.0277(6) 0.0020(5) 0.0022(5) 0.0011(5)
C12 0.0619(10) 0.0445(9) 0.0315(7) 0.0025(6) -0.0031(7) -0.0017(8)
C13 0.0607(11) 0.0433(9) 0.0411(9) 0.0035(7) 0.0047(8) -0.0005(8)
C14 0.0373(8) 0.0527(10) 0.0460(9) -0.0120(7) 0.0047(7) 0.0036(7)
C15 0.0532(10) 0.0645(12) 0.0357(8) -0.0112(8) -0.0097(7) 0.0153(9)
C16 0.0559(10) 0.0581(11) 0.0349(8) -0.0005(7) -0.0119(7) 0.0136(8)
C17 0.0556(11) 0.0595(12) 0.0611(12) -0.0211(10) 0.0075(9) 0.0068(9)
C18 0.163(3) 0.0544(13) 0.0590(14) -0.0072(11) 0.0240(16) 0.0087(16)
C22 0.0338(7) 0.0422(8) 0.0396(8) -0.0014(6) -0.0063(6) -0.0032(6)
C23 0.0358(7) 0.0407(8) 0.0417(8) -0.0022(6) -0.0036(6) 0.0013(6)
C24 0.0339(7) 0.0290(7) 0.0516(9) 0.0068(6) -0.0026(6) 0.0045(5)
C25 0.0328(7) 0.0355(8) 0.0542(9) 0.0112(7) -0.0120(6) -0.0032(6)
C26 0.0413(8) 0.0344(7) 0.0430(8) 0.0067(6) -0.0143(6) -0.0046(6)
C27 0.0350(8) 0.0418(9) 0.0664(11) 0.0074(8) 0.0046(7) 0.0050(6)
C28 0.0509(10) 0.0611(12) 0.0611(12) 0.0064(9) 0.0135(9) 0.0021(9)
C32 0.0337(7) 0.0393(8) 0.0430(8) 0.0080(6) -0.0050(6) 0.0010(6)
C33 0.0346(7) 0.0400(8) 0.0406(8) 0.0081(6) -0.0065(6) -0.0043(6)
C34 0.0420(8) 0.0371(8) 0.0342(7) 0.0087(6) -0.0030(6) 0.0001(6)
C35 0.0369(8) 0.0435(9) 0.0466(9) 0.0078(7) -0.0002(6) 0.0045(6)
C36 0.0331(7) 0.0410(8) 0.0490(9) 0.0072(7) -0.0059(6) -0.0004(6)
C37 0.0513(9) 0.0401(8) 0.0459(9) 0.0048(7) -0.0012(7) 0.0043(7)
C38 0.0591(10) 0.0393(9) 0.0476(9) 0.0042(7) -0.0072(8) 0.0004(7)
C42 0.0483(10) 0.0713(13) 0.0482(10) 0.0118(9) -0.0013(8) 0.0109(9)
C43 0.0504(11) 0.0946(17) 0.0486(11) 0.0006(11) 0.0018(8) 0.0059(11)
C44 0.0447(10) 0.1085(19) 0.0385(9) 0.0037(10) -0.0046(8) -0.0198(11)
C45 0.0538(11) 0.0898(16) 0.0465(10) 0.0263(10) -0.0135(9) -0.0230(11)
C46 0.0465(9) 0.0633(12) 0.0485(10) 0.0187(9) -0.0102(8) -0.0057(8)
C471 0.043(2) 0.063(3) 0.046(2) 0.000(2) 0.0015(17) 0.0096(18)
C472 0.038(3) 0.071(4) 0.047(3) 0.005(3) -0.001(2) 0.011(2)
C481 0.0414(17) 0.096(3) 0.046(2) 0.0114(18) 0.0065(14) 0.0046(17)
C482 0.078(4) 0.094(5) 0.068(4) -0.003(4) 0.028(3) 0.013(4)
C1A 0.0337(7) 0.0455(8) 0.0311(7) -0.0051(6) 0.0006(5) -0.0004(6)
C2A 0.0414(8) 0.0387(8) 0.0427(8) -0.0129(7) -0.0019(6) -0.0016(6)
C3A 0.0448(8) 0.0297(7) 0.0481(9) -0.0026(6) 0.0005(7) -0.0066(6)
C4A 0.0444(8) 0.0371(8) 0.0453(9) 0.0093(7) 0.0092(7) -0.0059(6)
C5A 0.0419(8) 0.0464(9) 0.0378(8) 0.0086(7) 0.0119(6) 0.0012(7)
C6A 0.0487(9) 0.0484(9) 0.0383(8) -0.0012(7) 0.0105(7) 0.0137(7)
C7A 0.0623(11) 0.0404(9) 0.0534(10) -0.0090(8) 0.0098(8) 0.0155(8)
C8A 0.0521(9) 0.0286(7) 0.0579(10) 0.0013(7) 0.0078(8) 0.0081(7)
C9A 0.0394(8) 0.0334(7) 0.0441(8) 0.0134(6) 0.0061(6) 0.0052(6)
C10A 0.0346(7) 0.0419(8) 0.0326(7) 0.0103(6) 0.0044(5) 0.0034(6)
C11A 0.0248(6) 0.0303(6) 0.0285(6) 0.0022(5) -0.0011(5) 0.0008(5)
C12A 0.0259(6) 0.0307(7) 0.0310(6) 0.0029(5) 0.0004(5) 0.0042(5)
C1A1 0.0257(6) 0.0371(7) 0.0289(6) 0.0019(5) -0.0009(5) 0.0020(5)
C3A1 0.0330(7) 0.0322(7) 0.0362(7) 0.0009(6) 0.0013(6) -0.0042(5)
C5A1 0.0328(7) 0.0400(8) 0.0337(7) 0.0024(6) 0.0048(6) 0.0063(6)
C8A1 0.0329(7) 0.0306(7) 0.0396(7) 0.0048(6) 0.0026(6) 0.0070(5)
C1B 0.0489(9) 0.0462(9) 0.0403(8) -0.0013(7) 0.0035(7) 0.0134(7)
C2B 0.0620(11) 0.0409(9) 0.0483(9) -0.0042(7) 0.0011(8) 0.0166(8)
C3B 0.0602(10) 0.0334(8) 0.0511(10) 0.0022(7) -0.0009(8) 0.0065(7)
C4B 0.0569(10) 0.0432(9) 0.0540(10) 0.0085(8) 0.0108(8) -0.0018(8)
C5B 0.0516(10) 0.0539(10) 0.0485(10) 0.0072(8) 0.0138(8) 0.0017(8)
C6B 0.0457(9) 0.0561(10) 0.0410(8) -0.0046(7) 0.0055(7) 0.0119(8)
C7B 0.0497(9) 0.0481(9) 0.0460(9) -0.0128(7) -0.0025(7) 0.0129(8)
C8B 0.0431(8) 0.0384(8) 0.0488(9) -0.0074(7) -0.0049(7) 0.0043(7)
C9B 0.0397(8) 0.0393(8) 0.0457(9) 0.0040(7) 0.0015(7) -0.0002(6)
C10B 0.0415(8) 0.0435(9) 0.0403(8) 0.0043(7) 0.0049(6) 0.0027(7)
C11B 0.0346(7) 0.0347(7) 0.0329(7) 0.0009(6) -0.0030(5) 0.0062(6)
C12B 0.0324(7) 0.0375(7) 0.0325(7) -0.0010(6) -0.0033(5) 0.0060(6)
C1B1 0.0368(7) 0.0400(8) 0.0337(7) 0.0008(6) -0.0021(6) 0.0077(6)
C3B1 0.0452(8) 0.0374(8) 0.0411(8) 0.0036(6) 0.0000(7) 0.0041(6)
C5B1 0.0400(8) 0.0450(9) 0.0386(8) 0.0001(7) 0.0020(6) 0.0062(7)
C8B1 0.0338(7) 0.0363(7) 0.0383(7) -0.0018(6) -0.0046(6) 0.0056(6)
C1C 0.0358(14) 0.0294(14) 0.0418(15) -0.0014(12) -0.0066(12) 0.0102(12)
O1C 0.0470(15) 0.079(2) 0.091(2) -0.0125(18) -0.0021(15) 0.0056(15)

loop_
_atom_type_symbol
_atom_type_description
_atom_type_scat_dispersion_real
_atom_type_scat_dispersion_imag
_atom_type_scat_source
C C 0.0033 0.0016 'International Tables Vol C Tables 4.2.6.8 and 6.1.1.4'
H H 0.0000 0.0000 'International Tables Vol C Tables 4.2.6.8 and 6.1.1.4'
N N 0.0061 0.0033 'International Tables Vol C Tables 4.2.6.8 and 6.1.1.4'
O O 0.0106 0.0060 'International Tables Vol C Tables 4.2.6.8 and 6.1.1.4'
S S 0.1246 0.1234 'International Tables Vol C Tables 4.2.6.8 and 6.1.1.4'
Ni Ni 0.3393 1.1124 'International Tables Vol C Tables 4.2.6.8 and 6.1.1.4'

loop_
_geom_angle_atom_site_label_1
_geom_angle_atom_site_label_2
_geom_angle_atom_site_label_3
_geom_angle
N1 Ni1 N2 179.08(5)
N1 Ni1 N41 89.98(5)
N2 Ni1 N41 89.11(6)
N1 Ni1 N21 90.16(5)
N2 Ni1 N21 90.76(5)
N41 Ni1 N21 179.80(6)
N1 Ni1 N31 89.78(5)
N2 Ni1 N31 90.23(5)
N41 Ni1 N31 92.20(6)
N21 Ni1 N31 87.65(5)
N1 Ni1 N11 89.69(5)
N2 Ni1 N11 90.33(6)
N41 Ni1 N11 90.07(6)
N21 Ni1 N11 90.08(5)
N31 Ni1 N11 177.67(5)
C1 N1 Ni1 167.92(12)
C2 N2 Ni1 176.44(14)
C16 N11 C12 116.42(15)
C16 N11 Ni1 121.72(12)
C12 N11 Ni1 121.79(11)
C22 N21 C26 116.33(14)
C22 N21 Ni1 120.67(10)
C26 N21 Ni1 122.87(11)
C36 N31 C32 116.92(14)
C36 N31 Ni1 120.38(10)
C32 N31 Ni1 122.31(11)
C42 N41 C46 116.30(17)
C42 N41 Ni1 120.87(13)
C46 N41 Ni1 122.68(13)
N1 C1 S1 179.32(14)
N2 C2 S2 179.33(14)
N11 C12 C13 123.57(16)
N11 C12 H12 118.2
C13 C12 H12 118.2
C12 C13 C14 119.67(17)
C12 C13 H13 120.2
C14 C13 H13 120.2
C15 C14 C13 116.41(16)
C15 C14 C17 120.35(17)
C13 C14 C17 123.24(19)
C16 C15 C14 120.49(16)
C16 C15 H15 119.8
C14 C15 H15 119.8
N11 C16 C15 123.45(17)
N11 C16 H16 118.3
C15 C16 H16 118.3
C18 C17 C14 126.1(2)
C18 C17 H17 117.0
C14 C17 H17 117.0
C17 C18 H18A 120.0
C17 C18 H18B 120.0
H18A C18 H18B 120.0
N21 C22 C23 123.90(14)
N21 C22 H22 118.0
C23 C22 H22 118.0
C22 C23 C24 119.80(15)
C22 C23 H23 120.1
C24 C23 H23 120.1
C25 C24 C23 116.35(15)
C25 C24 C27 120.90(15)
C23 C24 C27 122.74(16)
C26 C25 C24 120.44(14)
C26 C25 H25 119.8
C24 C25 H25 119.8
N21 C26 C25 123.17(15)
N21 C26 H26 118.4
C25 C26 H26 118.4
C28 C27 C24 126.10(17)
C28 C27 H27 117.0
C24 C27 H27 117.0
C27 C28 H28A 120.0
C27 C28 H28B 120.0
H28A C28 H28B 120.0
N31 C32 C33 123.08(15)
N31 C32 H32 118.5
C33 C32 H32 118.5
C32 C33 C34 120.04(14)
C32 C33 H33 120.0
C34 C33 H33 120.0
C35 C34 C33 116.45(15)
C35 C34 C37 119.99(15)
C33 C34 C37 123.56(15)
C36 C35 C34 120.13(15)
C36 C35 H35 119.9
C34 C35 H35 119.9
N31 C36 C35 123.38(14)
N31 C36 H36 118.3
C35 C36 H36 118.3
C38 C37 C34 125.69(18)
C38 C37 H37 117.2
C34 C37 H37 117.2
C37 C38 H38A 120.0
C37 C38 H38B 120.0
H38A C38 H38B 120.0
N41 C42 C43 123.8(2)
N41 C42 H42 118.1
C43 C42 H42 118.1
C42 C43 C44 119.9(2)
C42 C43 H43 120.0
C44 C43 H43 120.0
C45 C44 C43 116.48(19)
C45 C44 C472 104.9(4)
C43 C44 C472 138.5(4)
C45 C44 C471 132.3(3)
C43 C44 C471 111.2(3)
C46 C45 C44 120.2(2)
C46 C45 H45 119.9
C44 C45 H45 119.9
N41 C46 C45 123.2(2)
N41 C46 H46 118.4
C45 C46 H46 118.4
C481 C471 C44 119.3(5)
C481 C471 H471 120.4
C44 C471 H471 120.4
C482 C472 C44 114.0(7)
C482 C472 H472 123.0
C44 C472 H472 123.0
C471 C481 H48A 120.0
C471 C481 H48B 120.0
H48A C481 H48B 120.0
C472 C482 H48C 120.0
C472 C482 H48D 120.0
H48C C482 H48D 120.0
C2A C1A C1A1 120.60(14)
C2A C1A H1A 119.7
C1A1 C1A H1A 119.7
C1A C2A C3A 120.56(14)
C1A C2A H2A 119.7
C3A C2A H2A 119.7
C2A C3A C3A1 121.13(15)
C2A C3A H3A 119.4
C3A1 C3A H3A 119.4
C5A C4A C3A1 121.21(14)
C5A C4A H4A 119.4
C3A1 C4A H4A 119.4
C4A C5A C5A1 121.53(14)
C4A C5A H5A 119.2
C5A1 C5A H5A 119.2
C7A C6A C5A1 120.64(15)
C7A C6A H6A 119.7
C5A1 C6A H6A 119.7
C6A C7A C8A 120.97(15)
C6A C7A H7A 119.5
C8A C7A H7A 119.5
C7A C8A C8A1 120.41(15)
C7A C8A H8A 119.8
C8A1 C8A H8A 119.8
C10A C9A C8A1 121.27(13)
C10A C9A H9A 119.4
C8A1 C9A H9A 119.4
C9A C10A C1A1 121.66(13)
C9A C10A H10A 119.2
C1A1 C10A H10A 119.2
C3A1 C11A C1A1 119.68(13)
C3A1 C11A C12A 120.23(12)
C1A1 C11A C12A 120.09(12)
C5A1 C12A C8A1 120.04(13)
C5A1 C12A C11A 119.92(13)
C8A1 C12A C11A 120.04(12)
C1A C1A1 C11A 119.19(13)
C1A C1A1 C10A 122.53(13)
C11A C1A1 C10A 118.28(13)
C3A C3A1 C11A 118.79(13)
C3A C3A1 C4A 122.76(14)
C11A C3A1 C4A 118.45(13)
C6A C5A1 C12A 118.81(14)
C6A C5A1 C5A 122.57(14)
C12A C5A1 C5A 118.61(13)
C8A C8A1 C12A 119.10(14)
C8A C8A1 C9A 122.34(14)
C12A C8A1 C9A 118.55(13)
C2B C1B C1B1 120.37(16)
C2B C1B H1B 119.8
C1B1 C1B H1B 119.8
C1B C2B C3B 120.96(16)
C1B C2B H2B 119.5
C3B C2B H2B 119.5
C2B C3B C3B1 120.92(16)
C2B C3B H3B 119.5
C3B1 C3B H3B 119.5
C5B C4B C3B1 121.40(16)
C5B C4B H4B 119.3
C3B1 C4B H4B 119.3
C4B C5B C5B1 121.65(16)
C4B C5B H5B 119.2
C5B1 C5B H5B 119.2
C7B C6B C5B1 120.67(16)
C7B C6B H6B 119.7
C5B1 C6B H6B 119.7
C6B C7B C8B 121.03(16)
C6B C7B H7B 119.5
C8B C7B H7B 119.5
C7B C8B C8B1 120.27(16)
C7B C8B H8B 119.9
C8B1 C8B H8B 119.9
C10B C9B C8B1 121.20(15)
C10B C9B H9B 119.4
C8B1 C9B H9B 119.4
C9B C10B C1B1 121.36(15)
C9B C10B H10B 119.3
C1B1 C10B H10B 119.3
C1B1 C11B C3B1 120.00(14)
C1B1 C11B C12B 119.84(14)
C3B1 C11B C12B 120.16(14)
C8B1 C12B C5B1 120.23(14)
C8B1 C12B C11B 119.84(13)
C5B1 C12B C11B 119.93(14)
C1B C1B1 C11B 118.97(15)
C1B C1B1 C10B 122.17(15)
C11B C1B1 C10B 118.85(14)
C3B C3B1 C11B 118.74(15)
C3B C3B1 C4B 122.98(16)
C11B C3B1 C4B 118.28(15)
C6B C5B1 C12B 118.70(16)
C6B C5B1 C5B 122.78(16)
C12B C5B1 C5B 118.52(15)
C8B C8B1 C12B 119.06(15)
C8B C8B1 C9B 122.19(15)
C12B C8B1 C9B 118.75(14)
O1C C1C H1C1 109.5
O1C C1C H1C2 109.5
H1C1 C1C H1C2 109.5
O1C C1C H1C3 109.5
H1C1 C1C H1C3 109.5
H1C2 C1C H1C3 109.5
C1C O1C H1C 109.5

loop_
_geom_bond_atom_site_label_1
_geom_bond_atom_site_label_2
_geom_bond_distance
Ni1 N1 2.0535(13)
Ni1 N2 2.0584(14)
Ni1 N41 2.1146(15)
Ni1 N21 2.1199(14)
Ni1 N31 2.1247(14)
Ni1 N11 2.1291(14)
S1 C1 1.6271(15)
S2 C2 1.6295(15)
N1 C1 1.1580(19)
N2 C2 1.159(2)
N11 C16 1.341(2)
N11 C12 1.341(2)
N21 C22 1.341(2)
N21 C26 1.3480(19)
N31 C36 1.339(2)
N31 C32 1.3460(19)
N41 C42 1.340(3)
N41 C46 1.340(2)
C12 C13 1.373(3)
C12 H12 0.9500
C13 C14 1.401(2)
C13 H13 0.9500
C14 C15 1.377(3)
C14 C17 1.474(3)
C15 C16 1.371(3)
C15 H15 0.9500
C16 H16 0.9500
C17 C18 1.303(4)
C17 H17 0.9500
C18 H18A 0.9500
C18 H18B 0.9500
C22 C23 1.373(2)
C22 H22 0.9500
C23 C24 1.393(2)
C23 H23 0.9500
C24 C25 1.392(2)
C24 C27 1.471(2)
C25 C26 1.372(2)
C25 H25 0.9500
C26 H26 0.9500
C27 C28 1.306(3)
C27 H27 0.9500
C28 H28A 0.9500
C28 H28B 0.9500
C32 C33 1.377(2)
C32 H32 0.9500
C33 C34 1.398(2)
C33 H33 0.9500
C34 C35 1.390(2)
C34 C37 1.467(2)
C35 C36 1.377(2)
C35 H35 0.9500
C36 H36 0.9500
C37 C38 1.319(3)
C37 H37 0.9500
C38 H38A 0.9500
C38 H38B 0.9500
C42 C43 1.377(3)
C42 H42 0.9500
C43 C44 1.387(4)
C43 H43 0.9500
C44 C45 1.385(4)
C44 C472 1.463(6)
C44 C471 1.549(5)
C45 C46 1.384(3)
C45 H45 0.9500
C46 H46 0.9500
C471 C481 1.305(7)
C471 H471 0.9500
C472 C482 1.302(11)
C472 H472 0.9700
C481 H48A 0.9500
C481 H48B 0.9500
C482 H48C 0.9500
C482 H48D 0.9500
C1A C2A 1.381(2)
C1A C1A1 1.397(2)
C1A H1A 0.9500
C2A C3A 1.382(2)
C2A H2A 0.9500
C3A C3A1 1.396(2)
C3A H3A 0.9500
C4A C5A 1.348(2)
C4A C3A1 1.441(2)
C4A H4A 0.9500
C5A C5A1 1.435(2)
C5A H5A 0.9500
C6A C7A 1.382(3)
C6A C5A1 1.396(2)
C6A H6A 0.9500
C7A C8A 1.389(3)
C7A H7A 0.9500
C8A C8A1 1.391(2)
C8A H8A 0.9500
C9A C10A 1.347(2)
C9A C8A1 1.435(2)
C9A H9A 0.9500
C10A C1A1 1.436(2)
C10A H10A 0.9500
C11A C3A1 1.4186(19)
C11A C1A1 1.4215(18)
C11A C12A 1.4221(19)
C12A C5A1 1.4204(19)
C12A C8A1 1.4204(19)
C1B C2B 1.381(3)
C1B C1B1 1.404(2)
C1B H1B 0.9500
C2B C3B 1.382(3)
C2B H2B 0.9500
C3B C3B1 1.394(2)
C3B H3B 0.9500
C4B C5B 1.346(3)
C4B C3B1 1.435(2)
C4B H4B 0.9500
C5B C5B1 1.434(2)
C5B H5B 0.9500
C6B C7B 1.376(3)
C6B C5B1 1.403(2)
C6B H6B 0.9500
C7B C8B 1.387(3)
C7B H7B 0.9500
C8B C8B1 1.399(2)
C8B H8B 0.9500
C9B C10B 1.343(2)
C9B C8B1 1.440(2)
C9B H9B 0.9500
C10B C1B1 1.433(2)
C10B H10B 0.9500
C11B C1B1 1.417(2)
C11B C3B1 1.422(2)
C11B C12B 1.425(2)
C12B C8B1 1.415(2)
C12B C5B1 1.415(2)
C1C O1C 1.328(5)
C1C H1C1 0.9800
C1C H1C2 0.9800
C1C H1C3 0.9800
O1C H1C 0.8400

loop_
_geom_torsion_atom_site_label_1
_geom_torsion_atom_site_label_2
_geom_torsion_atom_site_label_3
_geom_torsion_atom_site_label_4
_geom_torsion
C16 N11 C12 C13 0.1(3)
Ni1 N11 C12 C13 176.91(14)
N11 C12 C13 C14 -0.5(3)
C12 C13 C14 C15 0.6(3)
C12 C13 C14 C17 179.95(17)
C13 C14 C15 C16 -0.4(3)
C17 C14 C15 C16 -179.76(17)
C12 N11 C16 C15 0.2(3)
Ni1 N11 C16 C15 -176.68(14)
C14 C15 C16 N11 0.0(3)
C15 C14 C17 C18 -160.5(2)
C13 C14 C17 C18 20.1(3)
C26 N21 C22 C23 -0.2(2)
Ni1 N21 C22 C23 -176.19(13)
N21 C22 C23 C24 -0.4(3)
C22 C23 C24 C25 1.0(2)
C22 C23 C24 C27 -177.93(15)
C23 C24 C25 C26 -1.1(2)
C27 C24 C25 C26 177.87(15)
C22 N21 C26 C25 0.1(2)
Ni1 N21 C26 C25 176.01(12)
C24 C25 C26 N21 0.5(2)
C25 C24 C27 C28 -165.42(19)
C23 C24 C27 C28 13.4(3)
C36 N31 C32 C33 0.1(2)
Ni1 N31 C32 C33 172.94(12)
N31 C32 C33 C34 0.0(2)
C32 C33 C34 C35 -0.3(2)
C32 C33 C34 C37 179.57(15)
C33 C34 C35 C36 0.6(2)
C37 C34 C35 C36 -179.30(15)
C32 N31 C36 C35 0.2(2)
Ni1 N31 C36 C35 -172.79(13)
C34 C35 C36 N31 -0.6(3)
C35 C34 C37 C38 168.65(17)
C33 C34 C37 C38 -11.2(3)
C46 N41 C42 C43 2.5(3)
Ni1 N41 C42 C43 -173.08(16)
N41 C42 C43 C44 -1.6(3)
C42 C43 C44 C45 -0.8(3)
C42 C43 C44 C472 175.1(4)
C42 C43 C44 C471 179.0(2)
C43 C44 C45 C46 2.1(3)
C472 C44 C45 C46 -175.1(3)
C471 C44 C45 C46 -177.7(3)
C42 N41 C46 C45 -1.1(3)
Ni1 N41 C46 C45 174.38(14)
C44 C45 C46 N41 -1.2(3)
C45 C44 C471 C481 3.9(5)
C43 C44 C471 C481 -175.9(3)
C45 C44 C472 C482 173.9(5)
C43 C44 C472 C482 -2.3(7)
C1A1 C1A C2A C3A 1.9(2)
C1A C2A C3A C3A1 -0.8(3)
C3A1 C4A C5A C5A1 -1.2(3)
C5A1 C6A C7A C8A 1.2(3)
C6A C7A C8A C8A1 -0.2(3)
C8A1 C9A C10A C1A1 -1.1(2)
C3A1 C11A C12A C5A1 -1.3(2)
C1A1 C11A C12A C5A1 178.50(13)
C3A1 C11A C12A C8A1 177.75(13)
C1A1 C11A C12A C8A1 -2.4(2)
C2A C1A C1A1 C11A -0.6(2)
C2A C1A C1A1 C10A 178.38(14)
C3A1 C11A C1A1 C1A -1.7(2)
C12A C11A C1A1 C1A 178.45(13)
C3A1 C11A C1A1 C10A 179.20(13)
C12A C11A C1A1 C10A -0.61(19)
C9A C10A C1A1 C1A -176.61(14)
C9A C10A C1A1 C11A 2.4(2)
C2A C3A C3A1 C11A -1.6(2)
C2A C3A C3A1 C4A 178.89(16)
C1A1 C11A C3A1 C3A 2.8(2)
C12A C11A C3A1 C3A -177.37(14)
C1A1 C11A C3A1 C4A -177.63(13)
C12A C11A C3A1 C4A 2.2(2)
C5A C4A C3A1 C3A 178.59(17)
C5A C4A C3A1 C11A -0.9(2)
C7A C6A C5A1 C12A -0.7(3)
C7A C6A C5A1 C5A 178.36(17)
C8A1 C12A C5A1 C6A -0.7(2)
C11A C12A C5A1 C6A 178.34(14)
C8A1 C12A C5A1 C5A -179.85(14)
C11A C12A C5A1 C5A -0.8(2)
C4A C5A C5A1 C6A -177.03(17)
C4A C5A C5A1 C12A 2.1(2)
C7A C8A C8A1 C12A -1.2(3)
C7A C8A C8A1 C9A 177.64(17)
C5A1 C12A C8A1 C8A 1.7(2)
C11A C12A C8A1 C8A -177.36(14)
C5A1 C12A C8A1 C9A -177.22(13)
C11A C12A C8A1 C9A 3.7(2)
C10A C9A C8A1 C8A 179.14(16)
C10A C9A C8A1 C12A -2.0(2)
C1B1 C1B C2B C3B 0.7(3)
C1B C2B C3B C3B1 -0.6(3)
C3B1 C4B C5B C5B1 -0.7(3)
C5B1 C6B C7B C8B 1.4(3)
C6B C7B C8B C8B1 -0.9(3)
C8B1 C9B C10B C1B1 -0.7(3)
C1B1 C11B C12B C8B1 -0.7(2)
C3B1 C11B C12B C8B1 179.18(14)
C1B1 C11B C12B C5B1 179.67(14)
C3B1 C11B C12B C5B1 -0.4(2)
C2B C1B C1B1 C11B 0.7(2)
C2B C1B C1B1 C10B -178.81(17)
C3B1 C11B C1B1 C1B -2.2(2)
C12B C11B C1B1 C1B 177.72(14)
C3B1 C11B C1B1 C10B 177.32(15)
C12B C11B C1B1 C10B -2.8(2)
C9B C10B C1B1 C1B -176.98(16)
C9B C10B C1B1 C11B 3.5(2)
C2B C3B C3B1 C11B -1.0(3)
C2B C3B C3B1 C4B 179.37(18)
C1B1 C11B C3B1 C3B 2.3(2)
C12B C11B C3B1 C3B -177.59(15)
C1B1 C11B C3B1 C4B -177.99(15)
C12B C11B C3B1 C4B 2.1(2)
C5B C4B C3B1 C3B 178.09(19)
C5B C4B C3B1 C11B -1.6(3)
C7B C6B C5B1 C12B 0.0(3)
C7B C6B C5B1 C5B 179.49(18)
C8B1 C12B C5B1 C6B -1.9(2)
C11B C12B C5B1 C6B 177.74(15)
C8B1 C12B C5B1 C5B 178.62(15)
C11B C12B C5B1 C5B -1.8(2)
C4B C5B C5B1 C6B -177.15(19)
C4B C5B C5B1 C12B 2.4(3)
C7B C8B C8B1 C12B -1.0(2)
C7B C8B C8B1 C9B 178.23(16)
C5B1 C12B C8B1 C8B 2.3(2)
C11B C12B C8B1 C8B -177.26(14)
C5B1 C12B C8B1 C9B -176.87(14)
C11B C12B C8B1 C9B 3.5(2)
C10B C9B C8B1 C8B 177.95(16)
C10B C9B C8B1 C12B -2.9(2)
